data_7715235
loop_
_publ_author_name
'Jiao, Yushu'
'Sanz, Sergio'
'Kol&#xe1;&#x10d;n&#xe1;, Lucie'
'van Leusen, Jan'
'Izarova, Natalya V.'
'Sarwar, Sidra'
'Ludv&#xed;k, Ji&#x159;&#xed;'
'K&#xf6;gerler, Paul'

_publ_section_title
;
 Coordination-triggered redox activity of early and late lanthanide
 calix[4]arene complexes.
;
_journal_issue 11
_journal_name_full 'Dalton transactions (Cambridge, England : 2003)'
_journal_page_first 4930
_journal_page_last 4936
_journal_paper_doi 10.1039/d3dt03828a
_journal_volume 53
_journal_year 2024
_chemical_formula_sum 'C83 H144 Cl2 Mo5 N3 Nd O22'
_chemical_formula_weight 2230.84
_chemical_name_systematic (N(nBu)4)2[NdIIIL{Mo5O13(OMe)4(NO)}]
_space_group_crystal_system monoclinic
_space_group_IT_number 15
_space_group_name_Hall '-C 2yc'
_space_group_name_H-M_alt 'C 1 2/c 1'
_atom_sites_solution_hydrogens geom
_audit_creation_method SHELXL-2018/3
_audit_update_record
;
2023-10-05 deposited with the CCDC.	2024-02-23 downloaded from the CCDC.
;
_cell_angle_alpha 90
_cell_angle_beta 103.49(3)
_cell_angle_gamma 90
_cell_formula_units_Z 8
_cell_length_a 67.598(14)
_cell_length_b 12.541(3)
_cell_length_c 23.425(5)
_cell_measurement_reflns_used 22178
_cell_measurement_temperature 100(2)
_cell_measurement_theta_max 24.95
_cell_measurement_theta_min 1.81
_cell_volume 19311(8)
_computing_cell_refinement
;
X-Area Recipe 1.36.0.0 (STOE, 2020)
;
_computing_data_collection
;
X-Area Pilatus3_SV 1.31.170.0 (STOE, 2020)
;
_computing_data_reduction
;
X-Area Integrate 1.78.3.0 (STOE, 2020)
X-Area LANA 1.83.8.0 (STOE, 2020)
;
_computing_molecular_graphics 'Diamond 4'
_computing_publication_material
;
STOE & Cie GmbH, X-Area, software package for collecting single-crystal or
multi-domain crystal data on STOE area-detector diffractometers, for image 
processing, for the correction and scaling of reflection intensities and 
for outlier rejection, version 1.90, Darmstadt 2020
;
_computing_structure_refinement 'SHELXL-2018/3 (Sheldrick, 2018)'
_computing_structure_solution 'SHELXT 2018/2 (Sheldrick, 2018)'
_diffrn_ambient_temperature 100(2)
_diffrn_detector_area_resol_mean 5.81
_diffrn_measured_fraction_theta_full 0.990
_diffrn_measured_fraction_theta_max 0.990
_diffrn_measurement_device_type 'STOE STADIVARI'
_diffrn_measurement_method 'rotation method, \w scans'
_diffrn_radiation_type MoK\a
_diffrn_radiation_wavelength 0.71073
_diffrn_reflns_av_R_equivalents 0.0553
_diffrn_reflns_av_unetI/netI 0.0460
_diffrn_reflns_Laue_measured_fraction_full 0.990
_diffrn_reflns_Laue_measured_fraction_max 0.990
_diffrn_reflns_limit_h_max 80
_diffrn_reflns_limit_h_min -78
_diffrn_reflns_limit_k_max 14
_diffrn_reflns_limit_k_min -9
_diffrn_reflns_limit_l_max 27
_diffrn_reflns_limit_l_min -27
_diffrn_reflns_number 87889
_diffrn_reflns_point_group_measured_fraction_full 0.990
_diffrn_reflns_point_group_measured_fraction_max 0.990
_diffrn_reflns_theta_full 25.027
_diffrn_reflns_theta_max 25.027
_diffrn_reflns_theta_min 2.278
_diffrn_source 'Genix Mo'
_exptl_absorpt_coefficient_mu 1.279
_exptl_absorpt_correction_T_max 0.7013
_exptl_absorpt_correction_T_min 0.4109
_exptl_absorpt_correction_type integration
_exptl_absorpt_process_details
;
STOE X-Red32, absorption correction by Gaussian 
integration. 
Afterwards scaling of reflection intensities was 
performed within STOE LANA. 
;
_exptl_crystal_colour brown
_exptl_crystal_density_diffrn 1.535
_exptl_crystal_density_method 'not measured'
_exptl_crystal_description needle
_exptl_crystal_F_000 9144
_exptl_crystal_size_max 0.410
_exptl_crystal_size_mid 0.140
_exptl_crystal_size_min 0.100
_refine_diff_density_max 1.712
_refine_diff_density_min -1.540
_refine_diff_density_rms 0.155
_refine_ls_extinction_method none
_refine_ls_goodness_of_fit_ref 1.025
_refine_ls_hydrogen_treatment constr
_refine_ls_matrix_type full
_refine_ls_number_parameters 1045
_refine_ls_number_reflns 16875
_refine_ls_number_restraints 30
_refine_ls_restrained_S_all 1.026
_refine_ls_R_factor_all 0.0652
_refine_ls_R_factor_gt 0.0490
_refine_ls_shift/su_max 0.003
_refine_ls_shift/su_mean 0.000
_refine_ls_structure_factor_coef Fsqd
_refine_ls_weighting_details 'w=1/[\s^2^(Fo^2^)+(0.0800P)^2^+149.1847P] where P=(Fo^2^+2Fc^2^)/3'
_refine_ls_weighting_scheme calc
_refine_ls_wR_factor_gt 0.1218
_refine_ls_wR_factor_ref 0.1430
_reflns_Friedel_coverage 0.000
_reflns_number_gt 13308
_reflns_number_total 16875
_reflns_threshold_expression 'I > 2\s(I)'
_cod_data_source_file d3dt03828a2.cif
_cod_data_source_block ndmo_a
_cod_depositor_comments 'Adding full bibliography for 7715231--7715236.cif.'
_cod_original_cell_volume 19311(7)
_cod_original_sg_symbol_H-M 'C 2/c'
_cod_database_code 7715235
_shelx_shelxl_version_number 2018/3
_shelx_space_group_comment
;
The symmetry employed for this shelxl refinement is uniquely defined
by the following loop, which should always be used as a source of
symmetry information in preference to the above space-group names.
They are only intended as comments.
;
_shelx_estimated_absorpt_t_min 0.622
_shelx_estimated_absorpt_t_max 0.883

loop_
_space_group_symop_operation_xyz
'x, y, z'
'-x, y, -z+1/2'
'x+1/2, y+1/2, z'
'-x+1/2, y+1/2, -z+1/2'
'-x, -y, -z'
'x, -y, z-1/2'
'-x+1/2, -y+1/2, -z'
'x+1/2, -y+1/2, z-1/2'

loop_
_atom_site_label
_atom_site_type_symbol
_atom_site_fract_x
_atom_site_fract_y
_atom_site_fract_z
_atom_site_U_iso_or_equiv
_atom_site_adp_type
_atom_site_occupancy
_atom_site_site_symmetry_order
_atom_site_calc_flag
_atom_site_refinement_flags_posn
_atom_site_refinement_flags_adp
_atom_site_refinement_flags_occupancy
_atom_site_disorder_assembly
_atom_site_disorder_group
Nd1 Nd 0.62748(2) 0.73303(2) 0.58386(2) 0.01697(9) Uani 1 1 d . . . . .
Mo1 Mo 0.71432(2) 0.77476(4) 0.61367(2) 0.02539(13) Uani 1 1 d . . . . .
Mo2 Mo 0.68019(2) 0.58378(4) 0.63388(2) 0.02043(12) Uani 1 1 d . . . . .
Mo3 Mo 0.67866(2) 0.81870(4) 0.69368(2) 0.02234(13) Uani 1 1 d . . . . .
Mo4 Mo 0.67200(2) 0.92876(4) 0.56524(2) 0.02265(13) Uani 1 1 d . . . . .
Mo5 Mo 0.67333(2) 0.69646(4) 0.50618(2) 0.02084(12) Uani 1 1 d . . . . .
O1C O 0.68230(6) 0.7610(3) 0.60162(17) 0.0215(9) Uani 1 1 d . . . . .
O1M O 0.75947(7) 0.7870(4) 0.6331(2) 0.0434(12) Uani 1 1 d . . . . .
N1M N 0.74087(8) 0.7836(4) 0.6246(2) 0.0300(12) Uani 1 1 d . . . . .
O2T O 0.68657(6) 0.4589(3) 0.66032(19) 0.0314(10) Uani 1 1 d . . . . .
O3T O 0.68436(7) 0.8651(4) 0.76353(19) 0.0344(11) Uani 1 1 d . . . . .
O4T O 0.67286(6) 1.0564(3) 0.5403(2) 0.0323(10) Uani 1 1 d . . . . .
O5T O 0.67498(6) 0.6515(3) 0.43872(19) 0.0307(10) Uani 1 1 d . . . . .
O23 O 0.68504(6) 0.6705(3) 0.70331(17) 0.0248(9) Uani 1 1 d . . . . .
O25 O 0.68120(6) 0.5724(3) 0.55329(18) 0.0243(9) Uani 1 1 d . . . . .
O34 O 0.67907(6) 0.9466(3) 0.64840(18) 0.0244(9) Uani 1 1 d . . . . .
O45 O 0.67461(6) 0.8473(3) 0.49761(17) 0.0242(9) Uani 1 1 d . . . . .
O2N1 O 0.65371(6) 0.5898(3) 0.61908(17) 0.0215(9) Uani 1 1 d . . . . .
O3N1 O 0.65248(6) 0.8010(3) 0.67452(18) 0.0241(9) Uani 1 1 d . . . . .
O4N1 O 0.64655(6) 0.8984(3) 0.55981(17) 0.0231(9) Uani 1 1 d . . . . .
O5N1 O 0.64758(6) 0.6919(3) 0.50706(16) 0.0210(8) Uani 1 1 d . . . . .
O12M O 0.71311(6) 0.6226(3) 0.64119(19) 0.0271(9) Uani 1 1 d . . . . .
O13M O 0.71197(6) 0.8240(3) 0.69279(18) 0.0256(9) Uani 1 1 d . . . . .
O14M O 0.70661(6) 0.9206(3) 0.58194(19) 0.0290(10) Uani 1 1 d . . . . .
O15M O 0.70760(6) 0.7186(3) 0.53114(18) 0.0246(9) Uani 1 1 d . . . . .
C12M C 0.72865(10) 0.5650(6) 0.6761(4) 0.058(2) Uani 1 1 d . . . . .
H12A H 0.723762 0.493362 0.682444 0.087 Uiso 1 1 calc R U . . .
H12B H 0.739993 0.559442 0.656746 0.087 Uiso 1 1 calc R U . . .
H12C H 0.733269 0.601041 0.713987 0.087 Uiso 1 1 calc R U . . .
C13M C 0.72703(11) 0.8551(9) 0.7419(4) 0.072(3) Uani 1 1 d . . . . .
H13A H 0.720652 0.874799 0.773881 0.108 Uiso 1 1 calc R U . . .
H13B H 0.736478 0.795773 0.754444 0.108 Uiso 1 1 calc R U . . .
H13C H 0.734478 0.916415 0.731556 0.108 Uiso 1 1 calc R U . . .
C14M C 0.71891(12) 0.9920(6) 0.5625(5) 0.061(3) Uani 1 1 d . . . . .
H14A H 0.711237 1.057344 0.549288 0.092 Uiso 1 1 calc R U . . .
H14B H 0.730649 1.009107 0.594494 0.092 Uiso 1 1 calc R U . . .
H14C H 0.723648 0.960775 0.529684 0.092 Uiso 1 1 calc R U . . .
C15M C 0.72108(10) 0.6568(6) 0.5068(3) 0.0371(16) Uani 1 1 d . . . . .
H15A H 0.714543 0.638512 0.466138 0.056 Uiso 1 1 calc R U . . .
H15B H 0.733498 0.697736 0.507753 0.056 Uiso 1 1 calc R U . . .
H15C H 0.724550 0.591252 0.529781 0.056 Uiso 1 1 calc R U . . .
O1 O 0.60628(5) 0.6043(3) 0.54567(16) 0.0171(8) Uani 1 1 d . . . . .
O2 O 0.62098(5) 0.6378(3) 0.67673(16) 0.0188(8) Uani 1 1 d . . . . .
O3 O 0.60546(6) 0.8383(3) 0.61184(16) 0.0185(8) Uani 1 1 d . . . . .
O4 O 0.60640(5) 0.8235(3) 0.48987(16) 0.0183(8) Uani 1 1 d . . . . .
C2M C 0.63620(9) 0.5991(5) 0.7260(3) 0.0240(13) Uani 1 1 d . . . . .
H2MA H 0.649707 0.607333 0.717968 0.036 Uiso 1 1 calc R U . . .
H2MB H 0.635550 0.640048 0.761185 0.036 Uiso 1 1 calc R U . . .
H2MC H 0.633705 0.523585 0.732507 0.036 Uiso 1 1 calc R U . . .
C4M C 0.61458(9) 0.8655(5) 0.4432(2) 0.0239(13) Uani 1 1 d . . . . .
H4MA H 0.629435 0.858654 0.453580 0.036 Uiso 1 1 calc R U . . .
H4MB H 0.609032 0.825673 0.407024 0.036 Uiso 1 1 calc R U . . .
H4MC H 0.610876 0.940914 0.437144 0.036 Uiso 1 1 calc R U . . .
C101 C 0.58975(8) 0.5437(4) 0.5273(2) 0.0189(12) Uani 1 1 d . . . . .
C102 C 0.57729(8) 0.5581(4) 0.4704(2) 0.0190(12) Uani 1 1 d . . . . .
C103 C 0.56003(8) 0.4954(4) 0.4532(2) 0.0193(12) Uani 1 1 d . . . . .
H10A H 0.551631 0.506513 0.415100 0.023 Uiso 1 1 calc R U . . .
C104 C 0.55420(8) 0.4172(4) 0.4882(3) 0.0191(12) Uani 1 1 d . . . . .
C105 C 0.56742(8) 0.4046(4) 0.5442(2) 0.0193(12) Uani 1 1 d . . . . .
H10B H 0.564264 0.351073 0.569320 0.023 Uiso 1 1 calc R U . . .
C106 C 0.58454(9) 0.4649(4) 0.5644(2) 0.0195(12) Uani 1 1 d . . . . .
C107 C 0.53444(9) 0.3535(5) 0.4724(3) 0.0243(13) Uani 1 1 d . . . . .
C108 C 0.52072(10) 0.3836(5) 0.5145(3) 0.0341(15) Uani 1 1 d . . . . .
H10C H 0.517717 0.460136 0.511225 0.051 Uiso 1 1 calc R U . . .
H10D H 0.507992 0.343161 0.503891 0.051 Uiso 1 1 calc R U . . .
H10E H 0.527788 0.366660 0.554937 0.051 Uiso 1 1 calc R U . . .
C109 C 0.53871(9) 0.2341(4) 0.4789(3) 0.0265(14) Uani 1 1 d . . . . .
H10F H 0.525851 0.194775 0.468594 0.040 Uiso 1 1 calc R U . . .
H10G H 0.547394 0.212718 0.452756 0.040 Uiso 1 1 calc R U . . .
H10H H 0.545643 0.218272 0.519654 0.040 Uiso 1 1 calc R U . . .
C110 C 0.52254(10) 0.3747(5) 0.4094(3) 0.0360(17) Uani 1 1 d . . . . .
H11A H 0.519635 0.451073 0.404306 0.054 Uiso 1 1 calc R U . . .
H11B H 0.530639 0.351707 0.381984 0.054 Uiso 1 1 calc R U . . .
H11C H 0.509728 0.334755 0.401699 0.054 Uiso 1 1 calc R U . . .
C201 C 0.60134(8) 0.6279(4) 0.6860(2) 0.0182(12) Uani 1 1 d . . . . .
C202 C 0.58991(8) 0.5379(4) 0.6658(2) 0.0174(11) Uani 1 1 d . . . . .
C203 C 0.57112(8) 0.5261(4) 0.6804(2) 0.0194(12) Uani 1 1 d . . . . .
H20A H 0.563367 0.463589 0.667933 0.023 Uiso 1 1 calc R U . . .
C204 C 0.56333(8) 0.6023(4) 0.7123(2) 0.0165(11) Uani 1 1 d . . . . .
C205 C 0.57469(8) 0.6939(4) 0.7288(2) 0.0186(12) Uani 1 1 d . . . . .
H20B H 0.569495 0.748044 0.749590 0.022 Uiso 1 1 calc R U . . .
C206 C 0.59377(8) 0.7085(4) 0.7153(2) 0.0155(11) Uani 1 1 d . . . . .
C207 C 0.54337(9) 0.5803(5) 0.7314(3) 0.0220(12) Uani 1 1 d . . . . .
C208 C 0.52701(9) 0.5341(5) 0.6809(3) 0.0286(14) Uani 1 1 d . . . . .
H20C H 0.532164 0.468878 0.666403 0.043 Uiso 1 1 calc R U . . .
H20D H 0.514813 0.517313 0.695024 0.043 Uiso 1 1 calc R U . . .
H20E H 0.523610 0.586376 0.649072 0.043 Uiso 1 1 calc R U . . .
C209 C 0.53492(9) 0.6827(5) 0.7535(3) 0.0293(14) Uani 1 1 d . . . . .
H20F H 0.545225 0.713273 0.785897 0.044 Uiso 1 1 calc R U . . .
H20G H 0.531486 0.734464 0.721404 0.044 Uiso 1 1 calc R U . . .
H20H H 0.522689 0.665401 0.767356 0.044 Uiso 1 1 calc R U . . .
C210 C 0.54781(9) 0.4998(5) 0.7827(3) 0.0261(13) Uani 1 1 d . . . . .
H21A H 0.558261 0.529024 0.815154 0.039 Uiso 1 1 calc R U . . .
H21B H 0.535331 0.486681 0.796103 0.039 Uiso 1 1 calc R U . . .
H21C H 0.552652 0.432706 0.769421 0.039 Uiso 1 1 calc R U . . .
C301 C 0.59500(8) 0.9096(4) 0.6340(2) 0.0153(11) Uani 1 1 d . . . . .
C302 C 0.59394(8) 0.9026(4) 0.6931(2) 0.0179(12) Uani 1 1 d . . . . .
C303 C 0.58308(8) 0.9788(4) 0.7155(2) 0.0191(12) Uani 1 1 d . . . . .
H30A H 0.582535 0.973868 0.755546 0.023 Uiso 1 1 calc R U . . .
C304 C 0.57281(8) 1.0633(4) 0.6819(2) 0.0187(12) Uani 1 1 d . . . . .
C305 C 0.57427(8) 1.0683(4) 0.6233(2) 0.0175(12) Uani 1 1 d . . . . .
H30B H 0.567544 1.124577 0.599227 0.021 Uiso 1 1 calc R U . . .
C306 C 0.58520(8) 0.9940(4) 0.5988(2) 0.0179(11) Uani 1 1 d . . . . .
C307 C 0.56062(9) 1.1416(5) 0.7095(3) 0.0265(13) Uani 1 1 d . . . . .
C308 C 0.54997(10) 1.2252(5) 0.6672(3) 0.0280(14) Uani 1 1 d . U . . .
H30C H 0.540848 1.190454 0.633701 0.042 Uiso 1 1 calc R U . . .
H30D H 0.542045 1.271749 0.687059 0.042 Uiso 1 1 calc R U . . .
H30E H 0.560083 1.267663 0.653366 0.042 Uiso 1 1 calc R U . . .
C309 C 0.54388(11) 1.0812(6) 0.7314(3) 0.0431(18) Uani 1 1 d . U . . .
H30F H 0.550136 1.025673 0.759184 0.065 Uiso 1 1 calc R U . . .
H30G H 0.536480 1.131302 0.750864 0.065 Uiso 1 1 calc R U . . .
H30H H 0.534415 1.048368 0.697876 0.065 Uiso 1 1 calc R U . . .
C310 C 0.57466(12) 1.1967(6) 0.7611(4) 0.051(2) Uani 1 1 d . U . . .
H31A H 0.581689 1.143059 0.788969 0.077 Uiso 1 1 calc R U . . .
H31B H 0.584704 1.239333 0.746963 0.077 Uiso 1 1 calc R U . . .
H31C H 0.566666 1.243419 0.780656 0.077 Uiso 1 1 calc R U . . .
C401 C 0.58485(8) 0.8323(4) 0.4761(2) 0.0165(11) Uani 1 1 d . . . . .
C402 C 0.57586(8) 0.9234(4) 0.4936(2) 0.0176(11) Uani 1 1 d . . . . .
C403 C 0.55505(8) 0.9360(4) 0.4715(2) 0.0171(11) Uani 1 1 d . . . . .
H40A H 0.548624 0.997242 0.482805 0.020 Uiso 1 1 calc R U . . .
C404 C 0.54324(8) 0.8635(4) 0.4338(2) 0.0176(11) Uani 1 1 d . . . . .
C405 C 0.55254(8) 0.7693(4) 0.4222(2) 0.0194(12) Uani 1 1 d . . . . .
H40B H 0.544528 0.715314 0.399309 0.023 Uiso 1 1 calc R U . . .
C406 C 0.57350(8) 0.7525(4) 0.4435(2) 0.0166(11) Uani 1 1 d . . . . .
C407 C 0.52077(8) 0.8876(4) 0.4053(3) 0.0212(12) Uani 1 1 d . . . . .
C408 C 0.51958(9) 0.9865(5) 0.3660(3) 0.0279(14) Uani 1 1 d . . . . .
H40C H 0.527087 0.973065 0.335599 0.042 Uiso 1 1 calc R U . . .
H40D H 0.505310 1.001738 0.347351 0.042 Uiso 1 1 calc R U . . .
H40E H 0.525563 1.047724 0.389812 0.042 Uiso 1 1 calc R U . . .
C409 C 0.50908(9) 0.9082(5) 0.4527(3) 0.0323(15) Uani 1 1 d . . . . .
H40F H 0.509872 0.845000 0.477778 0.048 Uiso 1 1 calc R U . . .
H40G H 0.515061 0.969377 0.476652 0.048 Uiso 1 1 calc R U . . .
H40H H 0.494808 0.923391 0.434191 0.048 Uiso 1 1 calc R U . . .
C410 C 0.51046(9) 0.7936(5) 0.3672(3) 0.0313(15) Uani 1 1 d . . . . .
H41A H 0.517709 0.778883 0.336422 0.047 Uiso 1 1 calc R U . . .
H41B H 0.510819 0.730187 0.391899 0.047 Uiso 1 1 calc R U . . .
H41C H 0.496289 0.812046 0.349193 0.047 Uiso 1 1 calc R U . . .
C1C2 C 0.59690(8) 0.4543(4) 0.6273(2) 0.0210(12) Uani 1 1 d . . . . .
H1CA H 0.611523 0.464459 0.628634 0.025 Uiso 1 1 calc R U . . .
H1CB H 0.595074 0.382053 0.642286 0.025 Uiso 1 1 calc R U . . .
C2C3 C 0.60491(8) 0.8142(4) 0.7306(2) 0.0174(11) Uani 1 1 d . . . . .
H2CA H 0.605918 0.831061 0.772424 0.021 Uiso 1 1 calc R U . . .
H2CB H 0.618881 0.807999 0.724547 0.021 Uiso 1 1 calc R U . . .
C3C4 C 0.58766(8) 1.0042(4) 0.5365(2) 0.0194(12) Uani 1 1 d . . . . .
H3CA H 0.602279 0.997270 0.536929 0.023 Uiso 1 1 calc R U . . .
H3CB H 0.583295 1.076615 0.522046 0.023 Uiso 1 1 calc R U . . .
C4C1 C 0.58240(8) 0.6452(4) 0.4316(2) 0.0162(11) Uani 1 1 d . . . . .
H4CA H 0.577012 0.625507 0.389957 0.019 Uiso 1 1 calc R U . . .
H4CB H 0.597367 0.651594 0.438496 0.019 Uiso 1 1 calc R U . . .
N1 N 0.63519(7) 0.3286(3) 0.4771(2) 0.0190(10) Uani 1 1 d . . . . .
C111 C 0.63394(9) 0.4465(5) 0.4585(3) 0.0311(15) Uani 1 1 d . . . . .
H11D H 0.619971 0.472718 0.456276 0.037 Uiso 1 1 calc R U . . .
H11E H 0.643330 0.488475 0.489070 0.037 Uiso 1 1 calc R U . . .
C112 C 0.63930(12) 0.4656(6) 0.3994(3) 0.052(2) Uani 1 1 d . . . . .
H11F H 0.654175 0.476394 0.406300 0.062 Uiso 1 1 calc R U . . .
H11G H 0.635817 0.400780 0.374999 0.062 Uiso 1 1 calc R U . . .
C113 C 0.62880(12) 0.5587(6) 0.3660(3) 0.050(2) Uani 1 1 d . . . . .
H11H H 0.628421 0.617885 0.393653 0.060 Uiso 1 1 calc R U . . .
H11I H 0.636739 0.582993 0.337856 0.060 Uiso 1 1 calc R U . . .
C114 C 0.60798(13) 0.5344(8) 0.3337(4) 0.072(3) Uani 1 1 d . . . . .
H11J H 0.601830 0.598137 0.312629 0.108 Uiso 1 1 calc R U . . .
H11K H 0.608250 0.476900 0.305554 0.108 Uiso 1 1 calc R U . . .
H11L H 0.599928 0.511808 0.361376 0.108 Uiso 1 1 calc R U . . .
C121 C 0.65505(9) 0.2799(5) 0.4699(3) 0.0254(13) Uani 1 1 d . . . . .
H12D H 0.655291 0.283241 0.427812 0.030 Uiso 1 1 calc R U . . .
H12E H 0.655194 0.203599 0.480878 0.030 Uiso 1 1 calc R U . . .
C122 C 0.67447(9) 0.3317(5) 0.5055(3) 0.0322(15) Uani 1 1 d . . . . .
H12F H 0.673956 0.409721 0.498768 0.039 Uiso 1 1 calc R U . . .
H12G H 0.675723 0.318781 0.547893 0.039 Uiso 1 1 calc R U . . .
C123 C 0.69261(10) 0.2848(5) 0.4869(3) 0.0333(15) Uani 1 1 d . . . . .
H12H H 0.691014 0.297241 0.444349 0.040 Uiso 1 1 calc R U . . .
H12I H 0.692797 0.206735 0.493366 0.040 Uiso 1 1 calc R U . . .
C124 C 0.71278(11) 0.3311(6) 0.5197(4) 0.049(2) Uani 1 1 d . . . . .
H12J H 0.723869 0.297600 0.505726 0.073 Uiso 1 1 calc R U . . .
H12K H 0.712869 0.408189 0.512787 0.073 Uiso 1 1 calc R U . . .
H12L H 0.714654 0.317606 0.561846 0.073 Uiso 1 1 calc R U . . .
C131 C 0.63342(9) 0.3234(4) 0.5402(3) 0.0244(13) Uani 1 1 d . . . . .
H13D H 0.644067 0.369420 0.564301 0.029 Uiso 1 1 calc R U . . .
H13E H 0.620051 0.352953 0.542551 0.029 Uiso 1 1 calc R U . . .
C132 C 0.63544(10) 0.2130(5) 0.5664(3) 0.0319(15) Uani 1 1 d . . . . .
H13F H 0.649710 0.188834 0.571874 0.038 Uiso 1 1 calc R U . . .
H13G H 0.626719 0.163303 0.538572 0.038 Uiso 1 1 calc R U . . .
C133 C 0.62948(12) 0.2086(6) 0.6247(3) 0.0427(18) Uani 1 1 d . . . . .
H13H H 0.615062 0.230000 0.619018 0.051 Uiso 1 1 calc R U . . .
H13I H 0.637891 0.259776 0.652175 0.051 Uiso 1 1 calc R U . . .
C134 C 0.63234(11) 0.0973(6) 0.6511(3) 0.0417(18) Uani 1 1 d . . . . .
H13J H 0.628359 0.097122 0.688728 0.063 Uiso 1 1 calc R U . . .
H13K H 0.623845 0.046687 0.624226 0.063 Uiso 1 1 calc R U . . .
H13L H 0.646656 0.076440 0.657357 0.063 Uiso 1 1 calc R U . . .
C141 C 0.61823(9) 0.2640(4) 0.4373(3) 0.0227(13) Uani 1 1 d . . . . .
H14D H 0.618645 0.277816 0.395940 0.027 Uiso 1 1 calc R U . . .
H14E H 0.621088 0.187260 0.444993 0.027 Uiso 1 1 calc R U . . .
C142 C 0.59672(8) 0.2874(4) 0.4443(2) 0.0188(12) Uani 1 1 d . . . . .
H14F H 0.595358 0.364423 0.451706 0.023 Uiso 1 1 calc R U . . .
H14G H 0.594228 0.247504 0.478425 0.023 Uiso 1 1 calc R U . . .
C143 C 0.58095(9) 0.2547(5) 0.3888(3) 0.0239(13) Uani 1 1 d . . . . .
H14H H 0.567327 0.278004 0.392568 0.029 Uiso 1 1 calc R U . . .
H14I H 0.583993 0.292550 0.354709 0.029 Uiso 1 1 calc R U . . .
C144 C 0.58034(10) 0.1345(5) 0.3765(3) 0.0281(14) Uani 1 1 d . . . . .
H14J H 0.569978 0.119487 0.340535 0.042 Uiso 1 1 calc R U . . .
H14K H 0.593664 0.110951 0.371595 0.042 Uiso 1 1 calc R U . . .
H14L H 0.576978 0.096388 0.409499 0.042 Uiso 1 1 calc R U . . .
N2 N 0.68495(7) 0.8159(4) 0.3118(2) 0.0246(11) Uani 1 1 d . . . . .
C211 C 0.69834(9) 0.8390(5) 0.2692(3) 0.0297(14) Uani 1 1 d . . . . .
H21D H 0.700510 0.917064 0.268480 0.036 Uiso 1 1 calc R U . . .
H21E H 0.711781 0.805608 0.284746 0.036 Uiso 1 1 calc R U . . .
C212 C 0.69048(11) 0.8017(7) 0.2068(3) 0.0419(18) Uani 1 1 d . . . . .
H21F H 0.677106 0.835167 0.190337 0.050 Uiso 1 1 calc R U . . .
H21G H 0.688513 0.723493 0.206588 0.050 Uiso 1 1 calc R U . . .
C213 C 0.70515(12) 0.8299(7) 0.1682(3) 0.049(2) Uani 1 1 d . . . . .
H21H H 0.698768 0.810583 0.127095 0.059 Uiso 1 1 calc R U . . .
H21I H 0.707404 0.907952 0.169712 0.059 Uiso 1 1 calc R U . . .
C214 C 0.72553(12) 0.7742(6) 0.1865(3) 0.048(2) Uani 1 1 d . . . . .
H21J H 0.734177 0.795516 0.160224 0.072 Uiso 1 1 calc R U . . .
H21K H 0.732123 0.794298 0.226912 0.072 Uiso 1 1 calc R U . . .
H21L H 0.723479 0.696845 0.184259 0.072 Uiso 1 1 calc R U . . .
C221 C 0.69707(9) 0.8426(5) 0.3730(3) 0.0285(14) Uani 1 1 d . . . . .
H22A H 0.709624 0.799002 0.381232 0.034 Uiso 1 1 calc R U . . .
H22B H 0.688997 0.820689 0.401285 0.034 Uiso 1 1 calc R U . . .
C222 C 0.70313(12) 0.9592(6) 0.3848(3) 0.0460(19) Uani 1 1 d . . . . .
H22C H 0.696367 1.000876 0.349751 0.055 Uiso 1 1 calc R U . . .
H22D H 0.697458 0.983879 0.417790 0.055 Uiso 1 1 calc R U . . .
C223 C 0.72417(14) 0.9857(7) 0.3982(4) 0.066(2) Uani 1 1 d . U . . .
H22E H 0.729604 0.968424 0.363498 0.079 Uiso 1 1 calc R U . . .
H22F H 0.731249 0.939234 0.430709 0.079 Uiso 1 1 calc R U . . .
C224 C 0.72970(16) 1.1024(8) 0.4156(5) 0.078(3) Uani 1 1 d . U . . .
H22G H 0.744494 1.111272 0.423742 0.117 Uiso 1 1 calc R U . . .
H22H H 0.723230 1.149659 0.383275 0.117 Uiso 1 1 calc R U . . .
H22I H 0.724880 1.120368 0.450718 0.117 Uiso 1 1 calc R U . . .
C231 C 0.67865(9) 0.6996(5) 0.3097(3) 0.0269(14) Uani 1 1 d . . . . .
H23A H 0.670304 0.688710 0.338768 0.032 Uiso 1 1 calc R U . . .
H23B H 0.669821 0.685021 0.270403 0.032 Uiso 1 1 calc R U . . .
C232 C 0.69556(10) 0.6182(5) 0.3214(3) 0.0306(14) Uani 1 1 d . . . . .
H23C H 0.704474 0.630517 0.360810 0.037 Uiso 1 1 calc R U . . .
H23D H 0.703900 0.626309 0.292068 0.037 Uiso 1 1 calc R U . . .
C233 C 0.68701(11) 0.5061(5) 0.3182(3) 0.0379(16) Uani 1 1 d . . . . .
H23E H 0.679256 0.491712 0.277557 0.045 Uiso 1 1 calc R U . . .
H23F H 0.677463 0.500856 0.344310 0.045 Uiso 1 1 calc R U . . .
C234 C 0.70374(12) 0.4213(5) 0.3362(3) 0.0451(19) Uani 1 1 d . . . . .
H23G H 0.697515 0.350319 0.333434 0.068 Uiso 1 1 calc R U . . .
H23H H 0.713075 0.425156 0.309912 0.068 Uiso 1 1 calc R U . . .
H23I H 0.711282 0.434299 0.376661 0.068 Uiso 1 1 calc R U . . .
C241 C 0.66595(10) 0.8845(5) 0.2949(3) 0.0325(15) Uani 1 1 d . . . . .
H24A H 0.670211 0.959824 0.293793 0.039 Uiso 1 1 calc R U . . .
H24B H 0.658572 0.864717 0.254636 0.039 Uiso 1 1 calc R U . . .
C242 C 0.65127(10) 0.8766(5) 0.3348(3) 0.0345(15) Uani 1 1 d . . . . .
H24C H 0.659009 0.874251 0.376253 0.041 Uiso 1 1 calc R U . . .
H24D H 0.643302 0.809882 0.326301 0.041 Uiso 1 1 calc R U . . .
C243 C 0.63687(10) 0.9718(5) 0.3258(3) 0.0336(15) Uani 1 1 d . . . . .
H24E H 0.625139 0.955446 0.342895 0.040 Uiso 1 1 calc R U . . .
H24F H 0.631600 0.983814 0.283149 0.040 Uiso 1 1 calc R U . . .
C244 C 0.64717(12) 1.0733(6) 0.3537(4) 0.052(2) Uani 1 1 d . . . . .
H24G H 0.637354 1.132082 0.346809 0.077 Uiso 1 1 calc R U . . .
H24H H 0.652163 1.062321 0.396089 0.077 Uiso 1 1 calc R U . . .
H24I H 0.658623 1.090689 0.336343 0.077 Uiso 1 1 calc R U . . .
C1D C 0.55054(13) 0.7646(7) 0.5833(3) 0.057(2) Uani 1 1 d . . . . .
H1DA H 0.556870 0.806326 0.556423 0.068 Uiso 1 1 calc R U . . .
H1DB H 0.561564 0.738995 0.616094 0.068 Uiso 1 1 calc R U . . .
Cl1D Cl 0.53425(5) 0.84753(16) 0.61136(9) 0.0792(9) Uani 1 1 d . . . . .
Cl2D Cl 0.53807(3) 0.65590(14) 0.54599(8) 0.0413(4) Uani 1 1 d . . . . .

loop_
_atom_site_aniso_label
_atom_site_aniso_U_11
_atom_site_aniso_U_22
_atom_site_aniso_U_33
_atom_site_aniso_U_23
_atom_site_aniso_U_13
_atom_site_aniso_U_12
Nd1 0.01473(16) 0.01793(16) 0.01839(16) 0.00055(12) 0.00411(12) 0.00085(11)
Mo1 0.0149(3) 0.0253(3) 0.0348(3) 0.0042(2) 0.0033(2) -0.0004(2)
Mo2 0.0180(3) 0.0173(2) 0.0263(3) 0.0030(2) 0.0058(2) 0.00302(19)
Mo3 0.0191(3) 0.0222(3) 0.0236(3) -0.0026(2) 0.0008(2) 0.0004(2)
Mo4 0.0180(3) 0.0175(2) 0.0310(3) 0.0033(2) 0.0028(2) -0.00089(19)
Mo5 0.0178(3) 0.0232(3) 0.0228(3) 0.0002(2) 0.0073(2) -0.00096(19)
O1C 0.020(2) 0.021(2) 0.024(2) 0.0031(17) 0.0061(17) 0.0023(16)
O1M 0.015(2) 0.053(3) 0.060(3) 0.004(3) 0.005(2) 0.003(2)
N1M 0.025(3) 0.023(3) 0.041(3) 0.005(2) 0.006(2) 0.000(2)
O2T 0.028(2) 0.030(2) 0.037(3) 0.003(2) 0.011(2) 0.0044(19)
O3T 0.028(2) 0.038(3) 0.036(3) -0.007(2) 0.004(2) -0.002(2)
O4T 0.024(2) 0.025(2) 0.047(3) 0.000(2) 0.006(2) -0.0006(18)
O5T 0.029(2) 0.036(2) 0.031(2) 0.000(2) 0.015(2) 0.0005(19)
O23 0.017(2) 0.033(2) 0.022(2) 0.0039(18) 0.0007(17) 0.0004(17)
O25 0.024(2) 0.021(2) 0.029(2) -0.0046(17) 0.0083(18) -0.0009(16)
O34 0.020(2) 0.0158(19) 0.034(2) -0.0059(17) -0.0008(18) 0.0031(16)
O45 0.022(2) 0.025(2) 0.025(2) 0.0058(17) 0.0051(17) -0.0032(17)
O2N1 0.024(2) 0.0173(19) 0.024(2) 0.0007(16) 0.0066(17) 0.0006(16)
O3N1 0.025(2) 0.0185(19) 0.028(2) -0.0052(17) 0.0054(18) -0.0036(16)
O4N1 0.023(2) 0.0192(19) 0.027(2) 0.0068(17) 0.0036(17) 0.0037(16)
O5N1 0.021(2) 0.022(2) 0.019(2) -0.0021(16) 0.0037(17) -0.0016(16)
O12M 0.013(2) 0.030(2) 0.037(2) 0.0040(19) 0.0050(18) 0.0023(17)
O13M 0.017(2) 0.024(2) 0.032(2) -0.0021(18) -0.0002(17) -0.0020(16)
O14M 0.018(2) 0.031(2) 0.036(2) 0.0002(19) 0.0022(18) -0.0081(17)
O15M 0.015(2) 0.027(2) 0.034(2) 0.0048(18) 0.0093(18) 0.0001(16)
C12M 0.016(3) 0.050(5) 0.102(7) 0.026(5) 0.000(4) 0.005(3)
C13M 0.019(4) 0.123(8) 0.067(6) -0.050(6) -0.004(4) -0.001(4)
C14M 0.040(5) 0.040(4) 0.113(8) 0.021(5) 0.037(5) 0.005(4)
C15M 0.022(3) 0.047(4) 0.045(4) 0.000(3) 0.014(3) 0.004(3)
O1 0.0154(19) 0.0145(18) 0.021(2) -0.0013(15) 0.0025(16) -0.0051(15)
O2 0.0122(19) 0.0224(19) 0.020(2) 0.0027(16) 0.0006(16) 0.0019(15)
O3 0.018(2) 0.0216(19) 0.019(2) -0.0005(16) 0.0093(16) 0.0074(16)
O4 0.0142(19) 0.023(2) 0.018(2) 0.0011(16) 0.0048(16) 0.0030(15)
C2M 0.020(3) 0.026(3) 0.024(3) 0.003(2) 0.000(2) 0.003(2)
C4M 0.023(3) 0.028(3) 0.022(3) 0.008(3) 0.008(2) 0.001(2)
C101 0.015(3) 0.020(3) 0.022(3) 0.000(2) 0.004(2) 0.004(2)
C102 0.021(3) 0.021(3) 0.016(3) 0.003(2) 0.006(2) 0.007(2)
C103 0.023(3) 0.020(3) 0.017(3) 0.000(2) 0.007(2) 0.005(2)
C104 0.020(3) 0.012(3) 0.027(3) -0.003(2) 0.007(2) 0.006(2)
C105 0.023(3) 0.015(3) 0.021(3) -0.003(2) 0.007(2) 0.000(2)
C106 0.025(3) 0.018(3) 0.015(3) 0.003(2) 0.005(2) 0.007(2)
C107 0.019(3) 0.027(3) 0.027(3) -0.002(3) 0.005(2) 0.000(2)
C108 0.026(3) 0.030(3) 0.049(4) -0.010(3) 0.015(3) -0.003(3)
C109 0.023(3) 0.022(3) 0.033(3) -0.004(3) 0.004(3) -0.006(2)
C110 0.032(4) 0.037(4) 0.032(4) 0.016(3) -0.007(3) -0.016(3)
C201 0.014(3) 0.025(3) 0.015(3) 0.007(2) 0.003(2) 0.002(2)
C202 0.021(3) 0.019(3) 0.011(3) -0.001(2) 0.001(2) 0.003(2)
C203 0.022(3) 0.017(3) 0.017(3) 0.004(2) 0.001(2) 0.001(2)
C204 0.018(3) 0.016(3) 0.014(3) 0.003(2) 0.001(2) 0.002(2)
C205 0.020(3) 0.021(3) 0.013(3) -0.004(2) -0.001(2) 0.005(2)
C206 0.015(3) 0.018(3) 0.014(3) 0.006(2) 0.004(2) 0.003(2)
C207 0.019(3) 0.027(3) 0.022(3) 0.005(2) 0.009(2) 0.002(2)
C208 0.020(3) 0.036(3) 0.031(3) 0.005(3) 0.009(3) 0.004(3)
C209 0.023(3) 0.032(3) 0.036(4) -0.002(3) 0.012(3) -0.001(3)
C210 0.021(3) 0.030(3) 0.029(3) 0.010(3) 0.009(3) -0.001(2)
C301 0.014(3) 0.014(2) 0.017(3) 0.002(2) 0.004(2) -0.004(2)
C302 0.011(3) 0.022(3) 0.019(3) 0.000(2) 0.000(2) -0.001(2)
C303 0.024(3) 0.018(3) 0.017(3) -0.009(2) 0.009(2) -0.006(2)
C304 0.022(3) 0.016(3) 0.019(3) -0.002(2) 0.005(2) -0.004(2)
C305 0.018(3) 0.010(2) 0.021(3) -0.001(2) -0.001(2) -0.004(2)
C306 0.012(3) 0.024(3) 0.017(3) -0.001(2) 0.002(2) -0.005(2)
C307 0.028(3) 0.023(3) 0.028(3) 0.001(3) 0.005(3) 0.007(2)
C308 0.0282(16) 0.0280(16) 0.0280(16) 0.0000(10) 0.0073(10) 0.0010(10)
C309 0.0432(19) 0.0430(19) 0.0440(19) 0.0018(10) 0.0119(10) 0.0011(10)
C310 0.051(2) 0.051(2) 0.051(2) -0.0023(10) 0.0109(11) 0.0029(10)
C401 0.016(3) 0.020(3) 0.015(3) 0.007(2) 0.007(2) 0.001(2)
C402 0.020(3) 0.020(3) 0.013(3) 0.002(2) 0.005(2) -0.003(2)
C403 0.020(3) 0.017(3) 0.016(3) 0.006(2) 0.007(2) 0.005(2)
C404 0.020(3) 0.014(3) 0.020(3) 0.005(2) 0.007(2) 0.004(2)
C405 0.015(3) 0.025(3) 0.018(3) 0.002(2) 0.003(2) -0.003(2)
C406 0.020(3) 0.016(3) 0.014(3) 0.003(2) 0.006(2) 0.005(2)
C407 0.015(3) 0.025(3) 0.023(3) -0.003(2) 0.004(2) 0.001(2)
C408 0.023(3) 0.032(3) 0.025(3) 0.000(3) -0.001(3) 0.008(3)
C409 0.023(3) 0.045(4) 0.029(3) -0.001(3) 0.005(3) 0.009(3)
C410 0.023(3) 0.031(3) 0.036(4) -0.010(3) -0.002(3) 0.000(3)
C1C2 0.018(3) 0.021(3) 0.024(3) -0.001(2) 0.006(2) 0.003(2)
C2C3 0.017(3) 0.021(3) 0.015(3) 0.000(2) 0.004(2) 0.000(2)
C3C4 0.020(3) 0.018(3) 0.020(3) -0.002(2) 0.004(2) -0.001(2)
C4C1 0.017(3) 0.018(3) 0.015(3) -0.003(2) 0.006(2) 0.000(2)
N1 0.022(3) 0.013(2) 0.023(3) -0.0014(19) 0.009(2) 0.0018(18)
C111 0.023(3) 0.021(3) 0.048(4) 0.010(3) 0.006(3) 0.002(2)
C112 0.052(5) 0.055(5) 0.042(4) 0.013(4) -0.001(4) -0.026(4)
C113 0.057(5) 0.053(5) 0.045(5) 0.002(4) 0.024(4) -0.005(4)
C114 0.052(5) 0.105(8) 0.052(5) -0.046(5) -0.003(4) 0.026(5)
C121 0.021(3) 0.028(3) 0.030(3) -0.005(3) 0.013(3) 0.002(2)
C122 0.029(3) 0.027(3) 0.040(4) -0.010(3) 0.006(3) 0.006(3)
C123 0.026(3) 0.028(3) 0.048(4) -0.004(3) 0.016(3) -0.004(3)
C124 0.029(4) 0.043(4) 0.073(6) 0.001(4) 0.010(4) 0.001(3)
C131 0.028(3) 0.023(3) 0.023(3) -0.002(2) 0.008(3) 0.001(2)
C132 0.033(4) 0.035(3) 0.024(3) 0.001(3) 0.000(3) -0.003(3)
C133 0.038(4) 0.058(5) 0.036(4) 0.006(4) 0.016(3) 0.014(4)
C134 0.034(4) 0.057(5) 0.032(4) 0.012(3) 0.002(3) -0.015(3)
C141 0.022(3) 0.022(3) 0.025(3) -0.007(2) 0.008(3) -0.002(2)
C142 0.021(3) 0.017(3) 0.019(3) -0.004(2) 0.006(2) 0.001(2)
C143 0.021(3) 0.026(3) 0.025(3) 0.000(3) 0.007(2) 0.002(2)
C144 0.035(4) 0.023(3) 0.027(3) 0.000(3) 0.007(3) 0.000(3)
N2 0.024(3) 0.025(3) 0.022(3) 0.003(2) -0.001(2) 0.002(2)
C211 0.025(3) 0.031(3) 0.035(4) 0.002(3) 0.011(3) 0.001(3)
C212 0.031(4) 0.064(5) 0.031(4) 0.006(4) 0.006(3) 0.016(3)
C213 0.049(5) 0.066(5) 0.035(4) 0.010(4) 0.017(4) 0.032(4)
C214 0.046(5) 0.059(5) 0.042(4) 0.015(4) 0.016(4) 0.017(4)
C221 0.023(3) 0.031(3) 0.026(3) 0.001(3) -0.004(3) -0.008(3)
C222 0.055(5) 0.035(4) 0.038(4) -0.002(3) -0.009(4) -0.014(3)
C223 0.063(3) 0.061(3) 0.073(3) -0.007(3) 0.015(3) 0.000(3)
C224 0.078(3) 0.078(3) 0.079(3) -0.0011(10) 0.0184(12) -0.0008(10)
C231 0.023(3) 0.025(3) 0.031(3) -0.003(3) 0.002(3) -0.002(2)
C232 0.027(3) 0.034(3) 0.030(3) -0.002(3) 0.006(3) 0.002(3)
C233 0.043(4) 0.032(4) 0.038(4) -0.004(3) 0.010(3) -0.009(3)
C234 0.069(5) 0.021(3) 0.042(4) -0.006(3) 0.007(4) -0.001(3)
C241 0.030(4) 0.036(3) 0.028(3) -0.004(3) 0.000(3) 0.014(3)
C242 0.025(3) 0.039(4) 0.040(4) 0.006(3) 0.006(3) 0.001(3)
C243 0.031(4) 0.039(4) 0.033(4) 0.001(3) 0.010(3) 0.012(3)
C244 0.039(4) 0.060(5) 0.051(5) -0.029(4) 0.002(4) 0.014(4)
C1D 0.057(5) 0.077(6) 0.027(4) 0.025(4) -0.009(4) -0.033(4)
Cl1D 0.164(3) 0.0352(10) 0.0348(11) -0.0034(9) 0.0154(14) 0.0069(13)
Cl2D 0.0501(11) 0.0407(9) 0.0370(9) 0.0033(8) 0.0180(8) 0.0052(8)

loop_
_atom_type_symbol
_atom_type_description
_atom_type_scat_dispersion_real
_atom_type_scat_dispersion_imag
_atom_type_scat_source
C C 0.0033 0.0016 'International Tables Vol C Tables 4.2.6.8 and 6.1.1.4'
H H 0.0000 0.0000 'International Tables Vol C Tables 4.2.6.8 and 6.1.1.4'
N N 0.0061 0.0033 'International Tables Vol C Tables 4.2.6.8 and 6.1.1.4'
O O 0.0106 0.0060 'International Tables Vol C Tables 4.2.6.8 and 6.1.1.4'
Mo Mo -1.6832 0.6857 'International Tables Vol C Tables 4.2.6.8 and 6.1.1.4'
Nd Nd -0.1943 3.0179 'International Tables Vol C Tables 4.2.6.8 and 6.1.1.4'
Cl Cl 0.1484 0.1585 'International Tables Vol C Tables 4.2.6.8 and 6.1.1.4'

loop_
_geom_angle_atom_site_label_1
_geom_angle_atom_site_label_2
_geom_angle_atom_site_label_3
_geom_angle
_geom_angle_site_symmetry_1
_geom_angle_site_symmetry_3
_geom_angle_publ_flag
O3 Nd1 O1 97.99(14) . . ?
O3 Nd1 O2N1 143.32(13) . . ?
O1 Nd1 O2N1 87.25(13) . . ?
O3 Nd1 O3N1 85.05(13) . . ?
O1 Nd1 O3N1 146.08(13) . . ?
O2N1 Nd1 O3N1 71.65(13) . . ?
O3 Nd1 O5N1 147.26(13) . . ?
O1 Nd1 O5N1 88.19(13) . . ?
O2N1 Nd1 O5N1 68.72(12) . . ?
O3N1 Nd1 O5N1 107.39(13) . . ?
O3 Nd1 O4N1 89.43(13) . . ?
O1 Nd1 O4N1 144.37(13) . . ?
O2N1 Nd1 O4N1 107.21(12) . . ?
O3N1 Nd1 O4N1 69.02(12) . . ?
O5N1 Nd1 O4N1 68.39(12) . . ?
O3 Nd1 O4 73.38(13) . . ?
O1 Nd1 O4 78.40(13) . . ?
O2N1 Nd1 O4 142.70(12) . . ?
O3N1 Nd1 O4 133.84(12) . . ?
O5N1 Nd1 O4 76.51(12) . . ?
O4N1 Nd1 O4 70.43(12) . . ?
O3 Nd1 O2 76.62(13) . . ?
O1 Nd1 O2 77.47(13) . . ?
O2N1 Nd1 O2 69.12(12) . . ?
O3N1 Nd1 O2 70.37(12) . . ?
O5N1 Nd1 O2 135.90(12) . . ?
O4N1 Nd1 O2 137.94(12) . . ?
O4 Nd1 O2 138.04(11) . . ?
N1M Mo1 O13M 98.3(2) . . ?
N1M Mo1 O14M 99.5(2) . . ?
O13M Mo1 O14M 89.55(17) . . ?
N1M Mo1 O15M 99.0(2) . . ?
O13M Mo1 O15M 162.60(16) . . ?
O14M Mo1 O15M 88.98(17) . . ?
N1M Mo1 O12M 97.42(19) . . ?
O13M Mo1 O12M 88.73(17) . . ?
O14M Mo1 O12M 163.04(16) . . ?
O15M Mo1 O12M 87.64(17) . . ?
N1M Mo1 O1C 178.7(2) . . ?
O13M Mo1 O1C 81.33(16) . . ?
O14M Mo1 O1C 81.70(15) . . ?
O15M Mo1 O1C 81.30(16) . . ?
O12M Mo1 O1C 81.36(15) . . ?
O2T Mo2 O2N1 105.87(19) . . ?
O2T Mo2 O25 103.07(19) . . ?
O2N1 Mo2 O25 94.50(18) . . ?
O2T Mo2 O23 103.54(19) . . ?
O2N1 Mo2 O23 96.25(17) . . ?
O25 Mo2 O23 147.25(17) . . ?
O2T Mo2 O12M 90.52(18) . . ?
O2N1 Mo2 O12M 163.56(16) . . ?
O25 Mo2 O12M 80.11(16) . . ?
O23 Mo2 O12M 80.91(16) . . ?
O2T Mo2 O1C 162.32(17) . . ?
O2N1 Mo2 O1C 91.81(15) . . ?
O25 Mo2 O1C 74.67(15) . . ?
O23 Mo2 O1C 74.16(15) . . ?
O12M Mo2 O1C 71.80(14) . . ?
O3T Mo3 O3N1 106.4(2) . . ?
O3T Mo3 O23 103.1(2) . . ?
O3N1 Mo3 O23 95.45(17) . . ?
O3T Mo3 O34 102.5(2) . . ?
O3N1 Mo3 O34 96.23(17) . . ?
O23 Mo3 O34 147.51(17) . . ?
O3T Mo3 O13M 89.79(18) . . ?
O3N1 Mo3 O13M 163.82(17) . . ?
O23 Mo3 O13M 80.28(15) . . ?
O34 Mo3 O13M 80.11(16) . . ?
O3T Mo3 O1C 161.20(18) . . ?
O3N1 Mo3 O1C 92.42(17) . . ?
O23 Mo3 O1C 74.84(15) . . ?
O34 Mo3 O1C 74.47(15) . . ?
O13M Mo3 O1C 71.41(14) . . ?
O4T Mo4 O4N1 106.97(19) . . ?
O4T Mo4 O34 102.61(19) . . ?
O4N1 Mo4 O34 96.21(18) . . ?
O4T Mo4 O45 101.5(2) . . ?
O4N1 Mo4 O45 95.88(18) . . ?
O34 Mo4 O45 148.48(16) . . ?
O4T Mo4 O14M 89.17(18) . . ?
O4N1 Mo4 O14M 163.85(16) . . ?
O34 Mo4 O14M 80.08(16) . . ?
O45 Mo4 O14M 80.25(16) . . ?
O4T Mo4 O1C 160.98(17) . . ?
O4N1 Mo4 O1C 92.03(16) . . ?
O34 Mo4 O1C 75.44(15) . . ?
O45 Mo4 O1C 75.15(15) . . ?
O14M Mo4 O1C 71.82(14) . . ?
O5T Mo5 O5N1 106.32(19) . . ?
O5T Mo5 O45 102.47(19) . . ?
O5N1 Mo5 O45 95.95(17) . . ?
O5T Mo5 O25 101.31(19) . . ?
O5N1 Mo5 O25 96.36(17) . . ?
O45 Mo5 O25 148.86(17) . . ?
O5T Mo5 O15M 89.75(18) . . ?
O5N1 Mo5 O15M 163.93(16) . . ?
O45 Mo5 O15M 80.63(15) . . ?
O25 Mo5 O15M 79.66(16) . . ?
O5T Mo5 O1C 161.54(18) . . ?
O5N1 Mo5 O1C 92.14(16) . . ?
O45 Mo5 O1C 75.37(15) . . ?
O25 Mo5 O1C 75.68(15) . . ?
O15M Mo5 O1C 71.80(15) . . ?
Mo1 O1C Mo4 100.64(15) . . ?
Mo1 O1C Mo5 100.70(16) . . ?
Mo4 O1C Mo5 88.50(13) . . ?
Mo1 O1C Mo3 100.09(16) . . ?
Mo4 O1C Mo3 88.34(13) . . ?
Mo5 O1C Mo3 159.20(19) . . ?
Mo1 O1C Mo2 99.77(15) . . ?
Mo4 O1C Mo2 159.59(19) . . ?
Mo5 O1C Mo2 87.61(13) . . ?
Mo3 O1C Mo2 88.22(13) . . ?
O1M N1M Mo1 178.1(5) . . ?
Mo3 O23 Mo2 117.5(2) . . ?
Mo5 O25 Mo2 116.13(19) . . ?
Mo4 O34 Mo3 115.61(19) . . ?
Mo5 O45 Mo4 115.1(2) . . ?
Mo2 O2N1 Nd1 134.91(19) . . ?
Mo3 O3N1 Nd1 134.5(2) . . ?
Mo4 O4N1 Nd1 134.31(19) . . ?
Mo5 O5N1 Nd1 134.34(19) . . ?
C12M O12M Mo1 127.1(4) . . ?
C12M O12M Mo2 122.5(4) . . ?
Mo1 O12M Mo2 107.06(17) . . ?
C13M O13M Mo1 130.4(4) . . ?
C13M O13M Mo3 122.4(4) . . ?
Mo1 O13M Mo3 107.17(17) . . ?
C14M O14M Mo1 126.6(4) . . ?
C14M O14M Mo4 126.2(4) . . ?
Mo1 O14M Mo4 105.83(17) . . ?
C15M O15M Mo1 123.9(4) . . ?
C15M O15M Mo5 123.0(4) . . ?
Mo1 O15M Mo5 106.20(17) . . ?
C101 O1 Nd1 164.2(3) . . ?
C201 O2 C2M 111.8(4) . . ?
C201 O2 Nd1 121.4(3) . . ?
C2M O2 Nd1 126.5(3) . . ?
C301 O3 Nd1 170.3(3) . . ?
C401 O4 C4M 110.9(4) . . ?
C401 O4 Nd1 124.0(3) . . ?
C4M O4 Nd1 125.1(3) . . ?
O1 C101 C102 120.1(5) . . ?
O1 C101 C106 120.6(5) . . ?
C102 C101 C106 119.4(5) . . ?
C103 C102 C101 118.5(5) . . ?
C103 C102 C4C1 122.0(5) . . ?
C101 C102 C4C1 119.3(5) . . ?
C102 C103 C104 124.3(5) . . ?
C103 C104 C105 114.9(5) . . ?
C103 C104 C107 125.3(5) . . ?
C105 C104 C107 119.7(5) . . ?
C106 C105 C104 124.0(5) . . ?
C105 C106 C101 119.0(5) . . ?
C105 C106 C1C2 121.0(5) . . ?
C101 C106 C1C2 119.8(5) . . ?
C109 C107 C104 110.8(5) . . ?
C109 C107 C110 108.2(5) . . ?
C104 C107 C110 112.1(5) . . ?
C109 C107 C108 107.6(5) . . ?
C104 C107 C108 109.7(5) . . ?
C110 C107 C108 108.2(5) . . ?
C206 C201 C202 121.5(5) . . ?
C206 C201 O2 119.0(5) . . ?
C202 C201 O2 119.5(5) . . ?
C201 C202 C203 118.0(5) . . ?
C201 C202 C1C2 122.4(5) . . ?
C203 C202 C1C2 119.7(5) . . ?
C204 C203 C202 122.5(5) . . ?
C205 C204 C203 117.7(5) . . ?
C205 C204 C207 122.2(5) . . ?
C203 C204 C207 120.0(5) . . ?
C204 C205 C206 121.5(5) . . ?
C201 C206 C205 118.6(5) . . ?
C201 C206 C2C3 122.1(5) . . ?
C205 C206 C2C3 119.2(5) . . ?
C208 C207 C209 108.5(5) . . ?
C208 C207 C204 111.5(5) . . ?
C209 C207 C204 111.5(5) . . ?
C208 C207 C210 109.1(5) . . ?
C209 C207 C210 107.6(5) . . ?
C204 C207 C210 108.6(4) . . ?
O3 C301 C302 120.0(5) . . ?
O3 C301 C306 120.2(5) . . ?
C302 C301 C306 119.8(5) . . ?
C303 C302 C301 119.0(5) . . ?
C303 C302 C2C3 121.6(5) . . ?
C301 C302 C2C3 119.4(5) . . ?
C302 C303 C304 123.1(5) . . ?
C305 C304 C303 116.4(5) . . ?
C305 C304 C307 123.9(5) . . ?
C303 C304 C307 119.6(5) . . ?
C306 C305 C304 122.6(5) . . ?
C305 C306 C301 119.0(5) . . ?
C305 C306 C3C4 121.9(5) . . ?
C301 C306 C3C4 119.0(5) . . ?
C308 C307 C310 108.7(5) . . ?
C308 C307 C304 113.1(5) . . ?
C310 C307 C304 109.4(5) . . ?
C308 C307 C309 106.5(5) . . ?
C310 C307 C309 109.3(6) . . ?
C304 C307 C309 109.7(5) . . ?
C406 C401 C402 122.1(5) . . ?
C406 C401 O4 118.5(5) . . ?
C402 C401 O4 119.3(5) . . ?
C403 C402 C401 117.0(5) . . ?
C403 C402 C3C4 120.1(5) . . ?
C401 C402 C3C4 122.8(5) . . ?
C404 C403 C402 123.1(5) . . ?
C403 C404 C405 117.5(5) . . ?
C403 C404 C407 120.7(5) . . ?
C405 C404 C407 121.7(5) . . ?
C404 C405 C406 121.4(5) . . ?
C401 C406 C405 118.3(5) . . ?
C401 C406 C4C1 123.3(5) . . ?
C405 C406 C4C1 118.3(5) . . ?
C409 C407 C408 109.7(5) . . ?
C409 C407 C404 110.1(5) . . ?
C408 C407 C404 109.1(5) . . ?
C409 C407 C410 108.0(5) . . ?
C408 C407 C410 108.4(5) . . ?
C404 C407 C410 111.5(5) . . ?
C106 C1C2 C202 109.7(4) . . ?
C302 C2C3 C206 110.9(4) . . ?
C306 C3C4 C402 115.1(5) . . ?
C102 C4C1 C406 111.9(4) . . ?
C131 N1 C121 111.4(4) . . ?
C131 N1 C141 110.8(4) . . ?
C121 N1 C141 105.9(4) . . ?
C131 N1 C111 107.9(4) . . ?
C121 N1 C111 110.2(4) . . ?
C141 N1 C111 110.6(4) . . ?
C112 C111 N1 113.5(6) . . ?
C113 C112 C111 114.5(7) . . ?
C114 C113 C112 113.0(7) . . ?
N1 C121 C122 115.9(5) . . ?
C123 C122 C121 109.1(5) . . ?
C122 C123 C124 113.5(6) . . ?
C132 C131 N1 114.6(5) . . ?
C131 C132 C133 112.5(6) . . ?
C132 C133 C134 111.5(6) . . ?
C142 C141 N1 115.4(4) . . ?
C141 C142 C143 110.3(5) . . ?
C144 C143 C142 113.9(5) . . ?
C221 N2 C231 109.2(4) . . ?
C221 N2 C241 111.0(5) . . ?
C231 N2 C241 108.8(5) . . ?
C221 N2 C211 107.8(5) . . ?
C231 N2 C211 111.6(5) . . ?
C241 N2 C211 108.5(5) . . ?
C212 C211 N2 116.5(5) . . ?
C211 C212 C213 111.7(6) . . ?
C214 C213 C212 113.5(6) . . ?
N2 C221 C222 116.5(5) . . ?
C223 C222 C221 118.5(7) . . ?
C222 C223 C224 116.7(8) . . ?
C232 C231 N2 116.7(5) . . ?
C231 C232 C233 110.7(5) . . ?
C232 C233 C234 112.4(6) . . ?
C242 C241 N2 116.0(5) . . ?
C241 C242 C243 110.6(5) . . ?
C242 C243 C244 112.4(6) . . ?
Cl2D C1D Cl1D 112.5(5) . . ?

loop_
_geom_bond_atom_site_label_1
_geom_bond_atom_site_label_2
_geom_bond_distance
_geom_bond_site_symmetry_2
_geom_bond_publ_flag
Nd1 O3 2.200(4) . ?
Nd1 O1 2.205(3) . ?
Nd1 O2N1 2.524(4) . ?
Nd1 O3N1 2.534(4) . ?
Nd1 O5N1 2.547(4) . ?
Nd1 O4N1 2.573(4) . ?
Nd1 O4 2.589(4) . ?
Nd1 O2 2.607(4) . ?
Mo1 N1M 1.756(5) . ?
Mo1 O13M 1.994(4) . ?
Mo1 O14M 1.997(4) . ?
Mo1 O15M 2.008(4) . ?
Mo1 O12M 2.022(4) . ?
Mo1 O1C 2.123(4) . ?
Mo2 O2T 1.702(4) . ?
Mo2 O2N1 1.744(4) . ?
Mo2 O25 1.911(4) . ?
Mo2 O23 1.920(4) . ?
Mo2 O12M 2.245(4) . ?
Mo2 O1C 2.362(4) . ?
Mo3 O3T 1.694(4) . ?
Mo3 O3N1 1.735(4) . ?
Mo3 O23 1.910(4) . ?
Mo3 O34 1.927(4) . ?
Mo3 O13M 2.258(4) . ?
Mo3 O1C 2.341(4) . ?
Mo4 O4T 1.709(4) . ?
Mo4 O4N1 1.738(4) . ?
Mo4 O34 1.908(4) . ?
Mo4 O45 1.927(4) . ?
Mo4 O14M 2.283(4) . ?
Mo4 O1C 2.315(4) . ?
Mo5 O5T 1.706(4) . ?
Mo5 O5N1 1.746(4) . ?
Mo5 O45 1.906(4) . ?
Mo5 O25 1.910(4) . ?
Mo5 O15M 2.270(4) . ?
Mo5 O1C 2.321(4) . ?
O1M N1M 1.227(7) . ?
O12M C12M 1.376(8) . ?
O13M C13M 1.401(8) . ?
O14M C14M 1.371(8) . ?
O15M C15M 1.413(7) . ?
O1 C101 1.337(6) . ?
O2 C201 1.400(6) . ?
O2 C2M 1.440(6) . ?
O3 C301 1.319(6) . ?
O4 C401 1.421(6) . ?
O4 C4M 1.436(7) . ?
C101 C102 1.413(7) . ?
C101 C106 1.413(8) . ?
C102 C103 1.386(8) . ?
C102 C4C1 1.511(7) . ?
C103 C104 1.392(8) . ?
C104 C105 1.413(8) . ?
C104 C107 1.526(8) . ?
C105 C106 1.371(8) . ?
C106 C1C2 1.522(7) . ?
C107 C109 1.525(8) . ?
C107 C110 1.529(8) . ?
C107 C108 1.549(9) . ?
C201 C206 1.385(8) . ?
C201 C202 1.387(8) . ?
C202 C203 1.397(8) . ?
C202 C1C2 1.528(7) . ?
C203 C204 1.391(8) . ?
C204 C205 1.385(7) . ?
C204 C207 1.543(8) . ?
C205 C206 1.409(8) . ?
C206 C2C3 1.525(7) . ?
C207 C208 1.532(8) . ?
C207 C209 1.543(8) . ?
C207 C210 1.544(8) . ?
C301 C302 1.406(8) . ?
C301 C306 1.408(7) . ?
C302 C303 1.382(8) . ?
C302 C2C3 1.498(7) . ?
C303 C304 1.403(8) . ?
C304 C305 1.400(8) . ?
C304 C307 1.521(8) . ?
C305 C306 1.393(8) . ?
C306 C3C4 1.512(8) . ?
C307 C308 1.505(8) . ?
C307 C310 1.518(10) . ?
C307 C309 1.544(9) . ?
C401 C406 1.378(8) . ?
C401 C402 1.399(8) . ?
C402 C403 1.390(8) . ?
C402 C3C4 1.516(7) . ?
C403 C404 1.384(8) . ?
C404 C405 1.395(8) . ?
C404 C407 1.540(7) . ?
C405 C406 1.404(8) . ?
C406 C4C1 1.527(7) . ?
C407 C409 1.528(8) . ?
C407 C408 1.536(8) . ?
C407 C410 1.544(8) . ?
N1 C131 1.511(7) . ?
N1 C121 1.521(7) . ?
N1 C141 1.531(7) . ?
N1 C111 1.538(7) . ?
C111 C112 1.530(10) . ?
C112 C113 1.490(11) . ?
C113 C114 1.466(11) . ?
C121 C122 1.527(8) . ?
C122 C123 1.513(9) . ?
C123 C124 1.517(9) . ?
C131 C132 1.507(8) . ?
C132 C133 1.512(9) . ?
C133 C134 1.520(10) . ?
C141 C142 1.530(8) . ?
C142 C143 1.533(8) . ?
C143 C144 1.533(8) . ?
N2 C221 1.514(7) . ?
N2 C231 1.517(7) . ?
N2 C241 1.519(7) . ?
N2 C211 1.524(8) . ?
C211 C212 1.507(9) . ?
C212 C213 1.531(10) . ?
C213 C214 1.515(10) . ?
C221 C222 1.526(9) . ?
C222 C223 1.422(11) . ?
C223 C224 1.541(13) . ?
C231 C232 1.510(8) . ?
C232 C233 1.514(9) . ?
C233 C234 1.538(10) . ?
C241 C242 1.517(9) . ?
C242 C243 1.524(9) . ?
C243 C244 1.524(10) . ?
C1D Cl2D 1.729(8) . ?
C1D Cl1D 1.750(10) . ?
